data_2244215
loop_
_publ_author_name
'Madhan, S.'
'NizamMohideen, M.'
'Pavunkumar, Vinayagam'
'Arasambattu MohanaKrishnan, K.'

_publ_section_title
;
 Crystal structures of two new carbazole derivatives: ethyl
 9-(benzenesulfonyl)-2-(4-fluoro-2-nitrophenyl)-6-methoxy-9<i>H</i>-carbazole-3-carboxylate
 and 12-(benzenesulfonyl)-12<i>H</i>-quinolino[4,3-<i>b</i>]carbazole
;
_journal_coeditor_code PK2671
_journal_issue 12
_journal_name_full 'Acta Crystallographica Section E'
_journal_page_first
;
;
_journal_paper_doi 10.1107/S2056989022010684
_journal_volume 78
_journal_year 2022
_chemical_formula_iupac 'C25 H16 N2 O2 S'
_chemical_formula_moiety 'C25 H16 N2 O2 S'
_chemical_formula_sum 'C25 H16 N2 O2 S'
_chemical_formula_weight 408.46
_chemical_name_systematic
;
12-(Benzenesulfonyl)-12<i>H</i>-quinolino[4,3-<i>b</i>]carbazole
;
_space_group_crystal_system monoclinic
_space_group_IT_number 14
_space_group_name_Hall '-P 2yn'
_space_group_name_H-M_alt 'P 1 21/n 1'
_atom_sites_solution_hydrogens geom
_audit_creation_method SHELXL-2018/3
_cell_angle_alpha 90
_cell_angle_beta 104.846(4)
_cell_angle_gamma 90
_cell_formula_units_Z 4
_cell_length_a 10.1420(10)
_cell_length_b 12.0970(10)
_cell_length_c 16.2218(15)
_cell_measurement_reflns_used 9986
_cell_measurement_temperature 296(2)
_cell_measurement_theta_max 29.51
_cell_measurement_theta_min 2.73
_cell_volume 1923.8(3)
_computing_cell_refinement
;
APEX3/SAINT (Bruker, 2016)
;
_computing_data_collection
;
APEX3 (Bruker, 2016)
;
_computing_data_reduction
;
SAINT/XPREP (Bruker, 2016)
;
_computing_molecular_graphics
;
ORTEP-3 for Windows (Farrugia, 2012) and Mercury (Macrae <i>et al.</i>,
2020)
;
_computing_publication_material
;
WinGX (Farrugia, 2012), publCIF (Westrip, 2010) and PLATON (Spek,
2020)
;
_computing_structure_refinement
;
<i>SHELXL2018/3</i> (Sheldrick, 2015)
;
_computing_structure_solution
;
<i>SHELXT2018/2</i> (Sheldrick, 2008)
;
_diffrn_ambient_temperature 296(2)
_diffrn_measured_fraction_theta_full 0.996
_diffrn_measured_fraction_theta_max 0.997
_diffrn_measurement_device_type 'Bruker D8 Venture diffractometer with Photon II detector'
_diffrn_measurement_method '\w and \f scan'
_diffrn_radiation_monochromator graphite
_diffrn_radiation_source 'fine-focus sealed tube'
_diffrn_radiation_type MoK\a
_diffrn_radiation_wavelength 0.71073
_diffrn_reflns_av_R_equivalents 0.0511
_diffrn_reflns_av_unetI/netI 0.0236
_diffrn_reflns_limit_h_max 12
_diffrn_reflns_limit_h_min -12
_diffrn_reflns_limit_k_max 15
_diffrn_reflns_limit_k_min -15
_diffrn_reflns_limit_l_max 20
_diffrn_reflns_limit_l_min -20
_diffrn_reflns_number 60289
_diffrn_reflns_theta_full 25.242
_diffrn_reflns_theta_max 26.994
_diffrn_reflns_theta_min 3.338
_exptl_absorpt_coefficient_mu 0.194
_exptl_absorpt_correction_T_max 0.9572
_exptl_absorpt_correction_T_min 0.8674
_exptl_absorpt_correction_type multi-scan
_exptl_absorpt_process_details
;
(SADABS; Bruker, 2016)
;
_exptl_crystal_colour Colourless
_exptl_crystal_density_diffrn 1.410
_exptl_crystal_description Solid
_exptl_crystal_F_000 848
_exptl_crystal_size_max 0.400
_exptl_crystal_size_mid 0.350
_exptl_crystal_size_min 0.250
_refine_diff_density_max 0.324
_refine_diff_density_min -0.442
_refine_ls_extinction_method none
_refine_ls_goodness_of_fit_ref 1.127
_refine_ls_hydrogen_treatment constr
_refine_ls_matrix_type full
_refine_ls_number_parameters 271
_refine_ls_number_reflns 4185
_refine_ls_number_restraints 0
_refine_ls_restrained_S_all 1.127
_refine_ls_R_factor_all 0.0680
_refine_ls_R_factor_gt 0.0537
_refine_ls_shift/su_max 0.000
_refine_ls_shift/su_mean 0.000
_refine_ls_structure_factor_coef Fsqd
_refine_ls_weighting_details 'w=1/[\s^2^(Fo^2^)+(0.0465P)^2^+2.5552P] where P=(Fo^2^+2Fc^2^)/3'
_refine_ls_weighting_scheme calc
_refine_ls_wR_factor_gt 0.1413
_refine_ls_wR_factor_ref 0.1612
_reflns_number_gt 3488
_reflns_number_total 4185
_reflns_threshold_expression 'I > 2\s(I)'
_cod_data_source_file pk2671sup1.cif
_cod_data_source_block II
_cod_original_sg_symbol_H-M 'P 21/n'
_cod_database_code 2244215
_shelx_space_group_comment
;
The symmetry employed for this shelxl refinement is uniquely defined
by the following loop, which should always be used as a source of
symmetry information in preference to the above space-group names.
They are only intended as comments.
;
_shelx_estimated_absorpt_t_min 0.926
_shelx_estimated_absorpt_t_max 0.953

loop_
_space_group_symop_operation_xyz
'x, y, z'
'-x+1/2, y+1/2, -z+1/2'
'-x, -y, -z'
'x-1/2, -y-1/2, z-1/2'

loop_
_atom_site_type_symbol
_atom_site_label
_atom_site_fract_x
_atom_site_fract_y
_atom_site_fract_z
_atom_site_U_iso_or_equiv
_atom_site_adp_type
_atom_site_calc_flag
_atom_site_occupancy
_atom_site_disorder_assembly
_atom_site_disorder_group
C C1 0.8659(3) 0.1951(2) 0.62473(17) 0.0405(6) Uani d 1 . .
C C2 0.8576(3) 0.1281(3) 0.69302(19) 0.0518(7) Uani d 1 . .
H H2 0.796204 0.142990 0.725444 0.062 Uiso calc 1 . .
C C3 0.9447(3) 0.0387(3) 0.7104(2) 0.0592(8) Uani d 1 . .
H H3 0.941923 -0.007334 0.755800 0.071 Uiso calc 1 . .
C C4 1.0364(3) 0.0151(3) 0.6623(2) 0.0576(8) Uani d 1 . .
H H4 1.094393 -0.045445 0.676287 0.069 Uiso calc 1 . .
C C5 1.0418(3) 0.0807(2) 0.5943(2) 0.0515(7) Uani d 1 . .
H H5 1.102062 0.064446 0.561328 0.062 Uiso calc 1 . .
C C6 0.9560(3) 0.1717(2) 0.57542(16) 0.0391(5) Uani d 1 . .
C C7 0.9415(2) 0.2576(2) 0.51200(16) 0.0368(5) Uani d 1 . .
C C8 1.0084(3) 0.2769(2) 0.44958(17) 0.0427(6) Uani d 1 . .
H H8 1.075496 0.228451 0.441961 0.051 Uiso calc 1 . .
C C9 0.9744(3) 0.3705(2) 0.39769(16) 0.0392(6) Uani d 1 . .
C C10 0.8736(2) 0.4456(2) 0.40903(15) 0.0340(5) Uani d 1 . .
C C11 0.8069(3) 0.4262(2) 0.47373(15) 0.0363(5) Uani d 1 . .
H H11 0.741028 0.474851 0.482689 0.044 Uiso calc 1 . .
C C12 0.8418(2) 0.3330(2) 0.52353(15) 0.0340(5) Uani d 1 . .
C C13 0.8459(2) 0.5400(2) 0.35213(15) 0.0372(5) Uani d 1 . .
C C14 0.7505(3) 0.6228(2) 0.35608(18) 0.0457(6) Uani d 1 . .
H H14 0.701230 0.617974 0.397050 0.055 Uiso calc 1 . .
C C15 0.7285(3) 0.7109(3) 0.3006(2) 0.0543(7) Uani d 1 . .
H H15 0.664791 0.764658 0.304288 0.065 Uiso calc 1 . .
C C16 0.8013(3) 0.7197(3) 0.2390(2) 0.0562(8) Uani d 1 . .
H H16 0.786655 0.779570 0.201767 0.067 Uiso calc 1 . .
C C17 0.8941(3) 0.6405(3) 0.2332(2) 0.0533(7) Uani d 1 . .
H H17 0.941880 0.646462 0.191462 0.064 Uiso calc 1 . .
C C18 0.9187(3) 0.5501(2) 0.28923(17) 0.0432(6) Uani d 1 . .
C C19 1.0408(3) 0.3910(3) 0.33103(19) 0.0523(7) Uani d 1 . .
H H19 1.107016 0.340809 0.324773 0.063 Uiso calc 1 . .
C C20 0.5258(3) 0.2476(3) 0.54943(17) 0.0464(6) Uani d 1 . .
C C21 0.4892(3) 0.1494(3) 0.5817(2) 0.0557(8) Uani d 1 . .
H H21 0.529794 0.128664 0.637693 0.067 Uiso calc 1 . .
C C22 0.3916(4) 0.0826(3) 0.5298(3) 0.0770(11) Uani d 1 . .
H H22 0.364572 0.017708 0.551609 0.092 Uiso calc 1 . .
C C23 0.3347(4) 0.1110(5) 0.4470(3) 0.0920(16) Uani d 1 . .
H H23 0.270298 0.064956 0.412217 0.110 Uiso calc 1 . .
C C24 0.3727(4) 0.2082(5) 0.4147(3) 0.0880(15) Uani d 1 . .
H H24 0.333913 0.226625 0.358053 0.106 Uiso calc 1 . .
C C25 0.4677(3) 0.2788(4) 0.4653(2) 0.0656(9) Uani d 1 . .
H H25 0.491861 0.344837 0.443700 0.079 Uiso calc 1 . .
N N1 0.7952(2) 0.29582(18) 0.59462(14) 0.0400(5) Uani d 1 . .
N N2 1.0159(3) 0.4741(2) 0.27880(17) 0.0562(7) Uani d 1 . .
O O1 0.6239(2) 0.44428(18) 0.58737(15) 0.0610(6) Uani d 1 . .
O O2 0.6604(2) 0.30363(18) 0.70130(12) 0.0553(5) Uani d 1 . .
S S1 0.64894(7) 0.33247(6) 0.61490(4) 0.0440(2) Uani d 1 . .

loop_
_atom_site_aniso_label
_atom_site_aniso_U_11
_atom_site_aniso_U_22
_atom_site_aniso_U_33
_atom_site_aniso_U_12
_atom_site_aniso_U_13
_atom_site_aniso_U_23
C1 0.0408(13) 0.0378(13) 0.0409(13) 0.0012(11) 0.0070(11) 0.0004(10)
C2 0.0532(17) 0.0534(17) 0.0502(16) 0.0005(14) 0.0156(13) 0.0084(13)
C3 0.0629(19) 0.0517(18) 0.0594(18) -0.0013(15) 0.0089(15) 0.0174(15)
C4 0.0558(18) 0.0442(16) 0.067(2) 0.0085(14) 0.0056(15) 0.0108(14)
C5 0.0474(16) 0.0465(16) 0.0583(17) 0.0119(13) 0.0097(13) 0.0023(13)
C6 0.0380(13) 0.0377(13) 0.0392(13) 0.0019(10) 0.0056(10) -0.0006(10)
C7 0.0323(12) 0.0378(13) 0.0386(12) 0.0026(10) 0.0061(10) -0.0032(10)
C8 0.0375(13) 0.0437(14) 0.0492(15) 0.0108(11) 0.0156(11) -0.0018(11)
C9 0.0358(13) 0.0451(14) 0.0386(13) 0.0029(11) 0.0131(10) -0.0029(11)
C10 0.0328(11) 0.0337(12) 0.0344(12) -0.0022(9) 0.0064(9) -0.0052(9)
C11 0.0374(12) 0.0339(12) 0.0393(13) 0.0030(10) 0.0129(10) -0.0036(10)
C12 0.0325(11) 0.0363(12) 0.0336(11) 0.0011(10) 0.0093(9) -0.0038(9)
C13 0.0360(12) 0.0379(13) 0.0361(12) -0.0052(10) 0.0061(10) -0.0041(10)
C14 0.0477(15) 0.0428(14) 0.0475(15) 0.0013(12) 0.0138(12) 0.0013(12)
C15 0.0539(17) 0.0420(15) 0.0649(19) 0.0036(13) 0.0114(14) 0.0058(14)
C16 0.0565(18) 0.0482(17) 0.0610(19) -0.0062(14) 0.0096(14) 0.0149(14)
C17 0.0498(16) 0.0584(18) 0.0536(17) -0.0098(14) 0.0169(13) 0.0094(14)
C18 0.0402(14) 0.0464(15) 0.0437(14) -0.0050(11) 0.0118(11) 0.0009(11)
C19 0.0480(16) 0.0606(18) 0.0554(17) 0.0123(14) 0.0263(13) 0.0040(14)
C20 0.0378(13) 0.0620(18) 0.0432(14) 0.0135(12) 0.0174(11) -0.0015(13)
C21 0.0441(16) 0.0581(18) 0.068(2) 0.0082(14) 0.0211(14) -0.0037(15)
C22 0.051(2) 0.070(2) 0.111(3) -0.0021(17) 0.024(2) -0.020(2)
C23 0.0415(19) 0.116(4) 0.112(4) 0.010(2) 0.008(2) -0.048(3)
C24 0.049(2) 0.148(5) 0.059(2) 0.032(3) -0.0014(16) -0.021(3)
C25 0.0470(17) 0.098(3) 0.0527(18) 0.0202(18) 0.0141(14) 0.0052(18)
N1 0.0420(12) 0.0391(11) 0.0415(11) 0.0061(9) 0.0155(9) 0.0025(9)
N2 0.0544(15) 0.0668(17) 0.0552(15) 0.0032(13) 0.0283(12) 0.0068(13)
O1 0.0772(15) 0.0467(12) 0.0726(14) 0.0203(11) 0.0439(12) 0.0080(10)
O2 0.0696(14) 0.0626(13) 0.0396(10) 0.0056(11) 0.0249(10) -0.0039(9)
S1 0.0508(4) 0.0455(4) 0.0419(4) 0.0091(3) 0.0230(3) 0.0002(3)

loop_
_atom_type_symbol
_atom_type_description
_atom_type_scat_dispersion_real
_atom_type_scat_dispersion_imag
_atom_type_scat_source
C C 0.0033 0.0016 'International Tables Vol C Tables 4.2.6.8 and 6.1.1.4'
H H 0.0000 0.0000 'International Tables Vol C Tables 4.2.6.8 and 6.1.1.4'
N N 0.0061 0.0033 'International Tables Vol C Tables 4.2.6.8 and 6.1.1.4'
O O 0.0106 0.0060 'International Tables Vol C Tables 4.2.6.8 and 6.1.1.4'
S S 0.1246 0.1234 'International Tables Vol C Tables 4.2.6.8 and 6.1.1.4'

loop_
_geom_angle_atom_site_label_1
_geom_angle_atom_site_label_2
_geom_angle_atom_site_label_3
_geom_angle_site_symmetry_1
_geom_angle_site_symmetry_3
_geom_angle
_geom_angle_publ_flag
C6 C1 C2 . . 121.5(3) ?
C6 C1 N1 . . 108.8(2) ?
C2 C1 N1 . . 129.7(3) ?
C3 C2 C1 . . 116.9(3) ?
C3 C2 H2 . . 121.6 ?
C1 C2 H2 . . 121.6 ?
C2 C3 C4 . . 122.2(3) ?
C2 C3 H3 . . 118.9 ?
C4 C3 H3 . . 118.9 ?
C5 C4 C3 . . 120.2(3) ?
C5 C4 H4 . . 119.9 ?
C3 C4 H4 . . 119.9 ?
C4 C5 C6 . . 118.9(3) ?
C4 C5 H5 . . 120.5 ?
C6 C5 H5 . . 120.5 ?
C5 C6 C1 . . 120.2(3) ?
C5 C6 C7 . . 132.2(3) ?
C1 C6 C7 . . 107.5(2) ?
C8 C7 C12 . . 119.6(2) ?
C8 C7 C6 . . 131.9(2) ?
C12 C7 C6 . . 108.5(2) ?
C7 C8 C9 . . 119.2(2) ?
C7 C8 H8 . . 120.4 ?
C9 C8 H8 . . 120.4 ?
C8 C9 C10 . . 121.1(2) ?
C8 C9 C19 . . 120.2(2) ?
C10 C9 C19 . . 118.8(2) ?
C11 C10 C9 . . 119.4(2) ?
C11 C10 C13 . . 123.7(2) ?
C9 C10 C13 . . 116.9(2) ?
C12 C11 C10 . . 118.3(2) ?
C12 C11 H11 . . 120.9 ?
C10 C11 H11 . . 120.9 ?
C11 C12 C7 . . 122.4(2) ?
C11 C12 N1 . . 130.0(2) ?
C7 C12 N1 . . 107.5(2) ?
C14 C13 C18 . . 117.8(2) ?
C14 C13 C10 . . 123.8(2) ?
C18 C13 C10 . . 118.5(2) ?
C15 C14 C13 . . 121.3(3) ?
C15 C14 H14 . . 119.3 ?
C13 C14 H14 . . 119.3 ?
C14 C15 C16 . . 120.2(3) ?
C14 C15 H15 . . 119.9 ?
C16 C15 H15 . . 119.9 ?
C17 C16 C15 . . 119.9(3) ?
C17 C16 H16 . . 120.0 ?
C15 C16 H16 . . 120.0 ?
C16 C17 C18 . . 120.9(3) ?
C16 C17 H17 . . 119.5 ?
C18 C17 H17 . . 119.5 ?
N2 C18 C17 . . 116.7(3) ?
N2 C18 C13 . . 123.4(2) ?
C17 C18 C13 . . 119.9(3) ?
N2 C19 C9 . . 125.2(3) ?
N2 C19 H19 . . 117.4 ?
C9 C19 H19 . . 117.4 ?
C21 C20 C25 . . 121.0(3) ?
C21 C20 S1 . . 119.5(2) ?
C25 C20 S1 . . 119.5(3) ?
C22 C21 C20 . . 119.3(4) ?
C22 C21 H21 . . 120.4 ?
C20 C21 H21 . . 120.4 ?
C23 C22 C21 . . 120.6(4) ?
C23 C22 H22 . . 119.7 ?
C21 C22 H22 . . 119.7 ?
C22 C23 C24 . . 119.9(4) ?
C22 C23 H23 . . 120.0 ?
C24 C23 H23 . . 120.0 ?
C23 C24 C25 . . 121.3(4) ?
C23 C24 H24 . . 119.4 ?
C25 C24 H24 . . 119.4 ?
C24 C25 C20 . . 117.9(4) ?
C24 C25 H25 . . 121.1 ?
C20 C25 H25 . . 121.1 ?
C12 N1 C1 . . 107.6(2) ?
C12 N1 S1 . . 125.03(17) ?
C1 N1 S1 . . 123.60(18) ?
C19 N2 C18 . . 117.3(2) ?
O2 S1 O1 . . 120.34(13) ?
O2 S1 N1 . . 106.19(12) ?
O1 S1 N1 . . 106.70(12) ?
O2 S1 C20 . . 108.65(14) ?
O1 S1 C20 . . 108.92(15) ?
N1 S1 C20 . . 104.97(12) ?

loop_
_geom_bond_atom_site_label_1
_geom_bond_atom_site_label_2
_geom_bond_site_symmetry_2
_geom_bond_distance
_geom_bond_publ_flag
C1 C6 . 1.389(4) ?
C1 C2 . 1.392(4) ?
C1 N1 . 1.435(3) ?
C2 C3 . 1.379(4) ?
C2 H2 . 0.9300 ?
C3 C4 . 1.387(5) ?
C3 H3 . 0.9300 ?
C4 C5 . 1.372(4) ?
C4 H4 . 0.9300 ?
C5 C6 . 1.388(4) ?
C5 H5 . 0.9300 ?
C6 C7 . 1.444(4) ?
C7 C8 . 1.376(4) ?
C7 C12 . 1.409(3) ?
C8 C9 . 1.400(4) ?
C8 H8 . 0.9300 ?
C9 C10 . 1.415(3) ?
C9 C19 . 1.435(4) ?
C10 C11 . 1.407(3) ?
C10 C13 . 1.450(3) ?
C11 C12 . 1.379(3) ?
C11 H11 . 0.9300 ?
C12 N1 . 1.426(3) ?
C13 C14 . 1.405(4) ?
C13 C18 . 1.409(4) ?
C14 C15 . 1.375(4) ?
C14 H14 . 0.9300 ?
C15 C16 . 1.390(5) ?
C15 H15 . 0.9300 ?
C16 C17 . 1.364(5) ?
C16 H16 . 0.9300 ?
C17 C18 . 1.403(4) ?
C17 H17 . 0.9300 ?
C18 N2 . 1.390(4) ?
C19 N2 . 1.297(4) ?
C19 H19 . 0.9300 ?
C20 C21 . 1.387(4) ?
C20 C25 . 1.393(4) ?
C20 S1 . 1.750(3) ?
C21 C22 . 1.384(5) ?
C21 H21 . 0.9300 ?
C22 C23 . 1.364(6) ?
C22 H22 . 0.9300 ?
C23 C24 . 1.381(7) ?
C23 H23 . 0.9300 ?
C24 C25 . 1.388(6) ?
C24 H24 . 0.9300 ?
C25 H25 . 0.9300 ?
N1 S1 . 1.660(2) ?
O1 S1 . 1.427(2) ?
O2 S1 . 1.420(2) ?

loop_
_geom_hbond_atom_site_label_D
_geom_hbond_atom_site_label_H
_geom_hbond_atom_site_label_A
_geom_hbond_site_symmetry_A
_geom_hbond_distance_DH
_geom_hbond_distance_HA
_geom_hbond_distance_DA
_geom_hbond_angle_DHA
_geom_hbond_publ_flag
C2 H2 O2 . 0.93 2.36 2.944(4) 120.9 yes
C11 H11 O1 . 0.93 2.34 2.940(3) 122.2 yes
C21 H21 N2 4_566 0.93 2.64 3.476(4) 149.8 yes
C4 H4 Cg1 4_555 0.93 2.80 3.605(4) 145 yes
C16 H16 Cg3 2_655 0.93 2.99 3.747(3) 139 yes

loop_
_geom_torsion_atom_site_label_1
_geom_torsion_atom_site_label_2
_geom_torsion_atom_site_label_3
_geom_torsion_atom_site_label_4
_geom_torsion_site_symmetry_1
_geom_torsion_site_symmetry_2
_geom_torsion_site_symmetry_3
_geom_torsion_site_symmetry_4
_geom_torsion
_geom_torsion_publ_flag
C6 C1 C2 C3 . . . . 1.1(4) ?
N1 C1 C2 C3 . . . . -176.1(3) ?
C1 C2 C3 C4 . . . . -0.3(5) ?
C2 C3 C4 C5 . . . . -0.8(5) ?
C3 C4 C5 C6 . . . . 1.1(5) ?
C4 C5 C6 C1 . . . . -0.3(4) ?
C4 C5 C6 C7 . . . . 176.9(3) ?
C2 C1 C6 C5 . . . . -0.9(4) ?
N1 C1 C6 C5 . . . . 176.9(2) ?
C2 C1 C6 C7 . . . . -178.7(3) ?
N1 C1 C6 C7 . . . . -0.9(3) ?
C5 C6 C7 C8 . . . . 0.0(5) ?
C1 C6 C7 C8 . . . . 177.4(3) ?
C5 C6 C7 C12 . . . . -177.5(3) ?
C1 C6 C7 C12 . . . . 0.0(3) ?
C12 C7 C8 C9 . . . . -1.1(4) ?
C6 C7 C8 C9 . . . . -178.3(3) ?
C7 C8 C9 C10 . . . . 0.6(4) ?
C7 C8 C9 C19 . . . . -178.7(3) ?
C8 C9 C10 C11 . . . . 0.2(4) ?
C19 C9 C10 C11 . . . . 179.6(2) ?
C8 C9 C10 C13 . . . . 179.9(2) ?
C19 C9 C10 C13 . . . . -0.8(4) ?
C9 C10 C11 C12 . . . . -0.7(4) ?
C13 C10 C11 C12 . . . . 179.7(2) ?
C10 C11 C12 C7 . . . . 0.2(4) ?
C10 C11 C12 N1 . . . . 177.2(2) ?
C8 C7 C12 C11 . . . . 0.6(4) ?
C6 C7 C12 C11 . . . . 178.5(2) ?
C8 C7 C12 N1 . . . . -176.9(2) ?
C6 C7 C12 N1 . . . . 0.9(3) ?
C11 C10 C13 C14 . . . . 0.7(4) ?
C9 C10 C13 C14 . . . . -179.0(2) ?
C11 C10 C13 C18 . . . . -179.5(2) ?
C9 C10 C13 C18 . . . . 0.9(3) ?
C18 C13 C14 C15 . . . . 0.0(4) ?
C10 C13 C14 C15 . . . . 179.8(3) ?
C13 C14 C15 C16 . . . . -0.1(5) ?
C14 C15 C16 C17 . . . . 0.4(5) ?
C15 C16 C17 C18 . . . . -0.6(5) ?
C16 C17 C18 N2 . . . . -179.5(3) ?
C16 C17 C18 C13 . . . . 0.5(4) ?
C14 C13 C18 N2 . . . . 179.8(3) ?
C10 C13 C18 N2 . . . . 0.0(4) ?
C14 C13 C18 C17 . . . . -0.2(4) ?
C10 C13 C18 C17 . . . . 180.0(2) ?
C8 C9 C19 N2 . . . . 179.1(3) ?
C10 C9 C19 N2 . . . . -0.2(5) ?
C25 C20 C21 C22 . . . . -1.2(4) ?
S1 C20 C21 C22 . . . . 179.9(2) ?
C20 C21 C22 C23 . . . . 2.0(5) ?
C21 C22 C23 C24 . . . . -1.1(6) ?
C22 C23 C24 C25 . . . . -0.5(6) ?
C23 C24 C25 C20 . . . . 1.2(5) ?
C21 C20 C25 C24 . . . . -0.4(4) ?
S1 C20 C25 C24 . . . . 178.5(2) ?
C11 C12 N1 C1 . . . . -178.7(2) ?
C7 C12 N1 C1 . . . . -1.4(3) ?
C11 C12 N1 S1 . . . . 22.5(4) ?
C7 C12 N1 S1 . . . . -160.13(18) ?
C6 C1 N1 C12 . . . . 1.4(3) ?
C2 C1 N1 C12 . . . . 179.0(3) ?
C6 C1 N1 S1 . . . . 160.52(19) ?
C2 C1 N1 S1 . . . . -21.9(4) ?
C9 C19 N2 C18 . . . . 1.1(5) ?
C17 C18 N2 C19 . . . . 179.1(3) ?
C13 C18 N2 C19 . . . . -0.9(4) ?
C12 N1 S1 O2 . . . . -163.8(2) ?
C1 N1 S1 O2 . . . . 40.7(2) ?
C12 N1 S1 O1 . . . . -34.3(3) ?
C1 N1 S1 O1 . . . . 170.2(2) ?
C12 N1 S1 C20 . . . . 81.2(2) ?
C1 N1 S1 C20 . . . . -74.3(2) ?
C21 C20 S1 O2 . . . . -19.3(3) ?
C25 C20 S1 O2 . . . . 161.8(2) ?
C21 C20 S1 O1 . . . . -152.1(2) ?
C25 C20 S1 O1 . . . . 29.0(3) ?
C21 C20 S1 N1 . . . . 94.0(2) ?
C25 C20 S1 N1 . . . . -84.9(2) ?

_cod_database_fobs_code 2244215
